data_7230009
loop_
_publ_author_name
'Liu, Siyu'
'Guo, Mingming'
'Guo, Huadong'
'Sun, Yingying'
'Guo, Xianmin'
'Sun, Shaowen'
'Alexandrov, Eugeny V.'

_publ_section_title
;
 Structural diversity of six metal--organic frameworks from a rigid
 bisimidazole ligand and their adsorption of organic dyes
;
_journal_issue 8
_journal_name_full 'RSC Advances'
_journal_page_first 4039
_journal_paper_doi 10.1039/C7RA11754J
_journal_volume 8
_journal_year 2018
_chemical_formula_moiety 'C94 H98 N12 O20 Zn3'
_chemical_formula_sum 'C94 H98 N12 O20 Zn3'
_chemical_formula_weight 1911.95
_chemical_melting_point ?
_chemical_name_systematic
;
 ?
;
_space_group_IT_number 15
_symmetry_cell_setting monoclinic
_symmetry_space_group_name_Hall '-C 2yc'
_symmetry_space_group_name_H-M 'C 1 2/c 1'
_atom_sites_solution_hydrogens geom
_atom_sites_solution_primary direct
_atom_sites_solution_secondary difmap
_audit_creation_method SHELXL-97
_audit_update_record
;
2017-09-27 deposited with the CCDC.
2018-01-16 downloaded from the CCDC.
;
_cell_angle_alpha 90.00
_cell_angle_beta 116.594(2)
_cell_angle_gamma 90.00
_cell_formula_units_Z 4
_cell_length_a 30.643(3)
_cell_length_b 10.5532(10)
_cell_length_c 31.782(4)
_cell_measurement_reflns_used 9239
_cell_measurement_temperature 120(2)
_cell_measurement_theta_max 26.28
_cell_measurement_theta_min 1.43
_cell_volume 9190.3(17)
_computing_cell_refinement 'Bruker SMART'
_computing_data_collection 'Bruker SMART'
_computing_data_reduction 'Bruker SAINT'
_computing_molecular_graphics SHELXP-97
_computing_publication_material SHELXTL
_computing_structure_refinement 'SHELXL-97 (Sheldrick, 1997)'
_computing_structure_solution 'SHELXS-97 (Sheldrick, 1990)'
_diffrn_ambient_temperature 120(2)
_diffrn_detector_area_resol_mean 9.00cm
_diffrn_measured_fraction_theta_full 0.992
_diffrn_measured_fraction_theta_max 0.992
_diffrn_measurement_device_type 'CCD area detector'
_diffrn_measurement_method 'phi and omega scans'
_diffrn_radiation_monochromator graphite
_diffrn_radiation_source 'fine-focus sealed tube'
_diffrn_radiation_type MoK\a
_diffrn_radiation_wavelength 0.71073
_diffrn_reflns_av_R_equivalents 0.0662
_diffrn_reflns_av_sigmaI/netI 0.0832
_diffrn_reflns_limit_h_max 34
_diffrn_reflns_limit_h_min -38
_diffrn_reflns_limit_k_max 13
_diffrn_reflns_limit_k_min -13
_diffrn_reflns_limit_l_max 36
_diffrn_reflns_limit_l_min -39
_diffrn_reflns_number 28340
_diffrn_reflns_theta_full 26.28
_diffrn_reflns_theta_max 26.28
_diffrn_reflns_theta_min 1.43
_diffrn_standards_decay_% none
_diffrn_standards_interval_count none
_diffrn_standards_interval_time none
_diffrn_standards_number none
_exptl_absorpt_coefficient_mu 0.853
_exptl_absorpt_correction_T_max 0.873
_exptl_absorpt_correction_T_min 0.840
_exptl_absorpt_correction_type empirical
_exptl_absorpt_process_details SADABS
_exptl_crystal_colour colorless
_exptl_crystal_density_diffrn 1.382
_exptl_crystal_density_method 'not measured'
_exptl_crystal_description block
_exptl_crystal_F_000 3984
_exptl_crystal_size_max 0.20
_exptl_crystal_size_mid 0.18
_exptl_crystal_size_min 0.16
_platon_squeeze_details
;
;
_refine_diff_density_max 0.659
_refine_diff_density_min -0.649
_refine_diff_density_rms 0.118
_refine_ls_extinction_method none
_refine_ls_goodness_of_fit_ref 0.925
_refine_ls_hydrogen_treatment constr
_refine_ls_matrix_type full
_refine_ls_number_parameters 403
_refine_ls_number_reflns 9239
_refine_ls_number_restraints 0
_refine_ls_restrained_S_all 0.925
_refine_ls_R_factor_all 0.0704
_refine_ls_R_factor_gt 0.0446
_refine_ls_shift/su_max 0.001
_refine_ls_shift/su_mean 0.000
_refine_ls_structure_factor_coef Fsqd
_refine_ls_weighting_details 'calc w=1/[\s^2^(Fo^2^)+(0.0584P)^2^+0.0000P] where P=(Fo^2^+2Fc^2^)/3'
_refine_ls_weighting_scheme calc
_refine_ls_wR_factor_gt 0.1055
_refine_ls_wR_factor_ref 0.1114
_reflns_number_gt 6230
_reflns_number_total 9239
_reflns_threshold_expression >2sigma(I)
_cod_data_source_file c7ra11754j2.cif
_cod_data_source_block 6
_cod_depositor_comments
;
The following automatic conversions were performed:

'_chemical_melting_point' value 'not measured' was changed to '?' -
the value is undefined or not given.

Automatic conversion script
Id: cif_fix_values 4973 2017-02-22 13:04:09Z antanas 
;
_cod_original_cell_volume 9190.4(17)
_cod_original_sg_symbol_H-M C2/c
_cod_database_code 7230009

loop_
_symmetry_equiv_pos_as_xyz
'x, y, z'
'-x, y, -z+1/2'
'x+1/2, y+1/2, z'
'-x+1/2, y+1/2, -z+1/2'
'-x, -y, -z'
'x, -y, z-1/2'
'-x+1/2, -y+1/2, -z'
'x+1/2, -y+1/2, z-1/2'

loop_
_atom_site_label
_atom_site_type_symbol
_atom_site_fract_x
_atom_site_fract_y
_atom_site_fract_z
_atom_site_U_iso_or_equiv
_atom_site_adp_type
_atom_site_occupancy
_atom_site_symmetry_multiplicity
_atom_site_calc_flag
_atom_site_refinement_flags
C1 C -0.05348(10) 0.2332(3) 0.43807(10) 0.0144(6) Uani 1 1 d .
C2 C -0.10686(10) 0.2594(3) 0.41172(11) 0.0165(7) Uani 1 1 d .
C3 C -0.13912(10) 0.1628(3) 0.38678(11) 0.0181(7) Uani 1 1 d .
H3 H -0.1272 0.0825 0.3856 0.022 Uiso 1 1 calc R
C4 C -0.18851(11) 0.1857(3) 0.36382(12) 0.0224(7) Uani 1 1 d .
H4 H -0.2097 0.1219 0.3461 0.027 Uiso 1 1 calc R
C5 C -0.20710(11) 0.3054(3) 0.36703(11) 0.0194(7) Uani 1 1 d .
C6 C -0.17485(11) 0.3997(3) 0.39216(11) 0.0206(7) Uani 1 1 d .
H6 H -0.1869 0.4787 0.3947 0.025 Uiso 1 1 calc R
C7 C -0.12517(11) 0.3795(3) 0.41356(11) 0.0182(7) Uani 1 1 d .
H7 H -0.1039 0.4455 0.4291 0.022 Uiso 1 1 calc R
C8 C -0.26084(11) 0.3279(3) 0.34387(12) 0.0221(7) Uani 1 1 d .
C9 C -0.28833(11) 0.3026(3) 0.29693(12) 0.0238(7) Uani 1 1 d .
H9 H -0.2736 0.2656 0.2800 0.029 Uiso 1 1 calc R
C10 C -0.33838(12) 0.3317(3) 0.27386(11) 0.0237(7) Uani 1 1 d .
C11 C -0.35973(12) 0.3813(3) 0.30103(12) 0.0283(8) Uani 1 1 d .
H11 H -0.3928 0.4015 0.2865 0.034 Uiso 1 1 calc R
C12 C -0.33325(11) 0.4014(3) 0.34893(12) 0.0261(8) Uani 1 1 d .
C13 C -0.28312(11) 0.3779(3) 0.36988(11) 0.0230(7) Uani 1 1 d .
H13 H -0.2644 0.3959 0.4016 0.028 Uiso 1 1 calc R
C14 C -0.36670(11) 0.3118(3) 0.22322(11) 0.0227(7) Uani 1 1 d .
C15 C -0.39932(11) 0.4033(3) 0.19484(12) 0.0261(8) Uani 1 1 d .
H15 H -0.4049 0.4754 0.2085 0.031 Uiso 1 1 calc R
C16 C -0.42330(11) 0.3883(3) 0.14687(12) 0.0222(7) Uani 1 1 d .
H16 H -0.4450 0.4503 0.1284 0.027 Uiso 1 1 calc R
C17 C -0.41547(10) 0.2816(3) 0.12580(11) 0.0156(6) Uani 1 1 d .
C18 C -0.38371(12) 0.1894(3) 0.15345(12) 0.0247(7) Uani 1 1 d .
H18 H -0.3786 0.1172 0.1395 0.030 Uiso 1 1 calc R
C19 C -0.35940(12) 0.2032(3) 0.20162(12) 0.0261(8) Uani 1 1 d .
H19 H -0.3381 0.1404 0.2199 0.031 Uiso 1 1 calc R
C20 C -0.43964(11) 0.2693(3) 0.07350(11) 0.0155(6) Uani 1 1 d .
C21 C -0.35722(11) 0.4464(3) 0.37790(12) 0.0249(8) Uani 1 1 d .
C22 C -0.33584(12) 0.5398(3) 0.41183(12) 0.0270(8) Uani 1 1 d .
H22 H -0.3062 0.5751 0.4166 0.032 Uiso 1 1 calc R
C23 C -0.35822(11) 0.5802(3) 0.43843(12) 0.0244(8) Uani 1 1 d .
H23 H -0.3444 0.6455 0.4600 0.029 Uiso 1 1 calc R
C24 C -0.40136(11) 0.5245(3) 0.43342(12) 0.0191(7) Uani 1 1 d .
C25 C -0.42327(11) 0.4330(3) 0.39972(11) 0.0210(7) Uani 1 1 d .
H25 H -0.4528 0.3975 0.3954 0.025 Uiso 1 1 calc R
C26 C -0.40089(11) 0.3937(3) 0.37191(12) 0.0253(8) Uani 1 1 d .
H26 H -0.4156 0.3314 0.3492 0.030 Uiso 1 1 calc R
C27 C -0.42511(11) 0.5689(3) 0.46282(11) 0.0158(7) Uani 1 1 d .
C28 C 0.04607(11) 0.5852(3) 0.46244(11) 0.0187(7) Uani 1 1 d .
H28 H 0.0128 0.5958 0.4528 0.022 Uiso 1 1 calc R
C29 C 0.07788(11) 0.6791(3) 0.46808(12) 0.0207(7) Uani 1 1 d .
H29 H 0.0710 0.7653 0.4638 0.025 Uiso 1 1 calc R
C30 C 0.11628(10) 0.4964(3) 0.48421(11) 0.0171(7) Uani 1 1 d .
H30 H 0.1410 0.4363 0.4927 0.020 Uiso 1 1 calc R
C31 C 0.16790(10) 0.6851(3) 0.49135(11) 0.0172(6) Uani 1 1 d .
C32 C 0.20081(11) 0.6280(3) 0.47986(11) 0.0225(7) Uani 1 1 d .
H32 H 0.1941 0.5485 0.4658 0.027 Uiso 1 1 calc R
C33 C 0.24535(11) 0.6891(3) 0.48923(11) 0.0200(7) Uani 1 1 d .
C34 C 0.21925(12) 0.8661(3) 0.52190(12) 0.0254(8) Uani 1 1 d .
H34 H 0.2248 0.9460 0.5357 0.031 Uiso 1 1 calc R
C35 C 0.17632(11) 0.8032(3) 0.51256(12) 0.0228(7) Uani 1 1 d .
H35 H 0.1533 0.8397 0.5204 0.027 Uiso 1 1 calc R
N1 N 0.07042(8) 0.4708(2) 0.47312(9) 0.0138(5) Uani 1 1 d .
N2 N 0.12247(8) 0.6227(2) 0.48145(9) 0.0157(5) Uani 1 1 d .
O1 O -0.02543(7) 0.32985(18) 0.45081(7) 0.0181(5) Uani 1 1 d .
O2 O -0.03984(7) 0.12039(19) 0.44469(7) 0.0195(5) Uani 1 1 d .
O3 O -0.42902(8) 0.17300(19) 0.05621(7) 0.0227(5) Uani 1 1 d .
O4 O -0.46928(8) 0.35161(19) 0.04841(7) 0.0216(5) Uani 1 1 d .
O5 O -0.42027(8) 0.6871(2) 0.47201(9) 0.0306(6) Uani 1 1 d .
O6 O -0.44632(7) 0.49074(19) 0.47603(8) 0.0209(5) Uani 1 1 d .
Zn1 Zn 0.0000 0.0000 0.5000 0.01222(12) Uani 1 2 d S
Zn2 Zn 0.044207(12) 0.31145(3) 0.487648(13) 0.01334(10) Uani 1 1 d .

loop_
_atom_site_aniso_label
_atom_site_aniso_U_11
_atom_site_aniso_U_22
_atom_site_aniso_U_33
_atom_site_aniso_U_23
_atom_site_aniso_U_13
_atom_site_aniso_U_12
C1 0.0173(16) 0.0182(16) 0.0110(16) 0.0006(13) 0.0092(13) -0.0011(13)
C2 0.0153(16) 0.0166(15) 0.0195(17) 0.0017(13) 0.0094(14) 0.0000(12)
C3 0.0144(16) 0.0130(16) 0.0303(19) -0.0038(13) 0.0130(15) 0.0004(12)
C4 0.0202(17) 0.0193(16) 0.0301(19) -0.0098(15) 0.0135(15) -0.0045(14)
C5 0.0171(16) 0.0248(17) 0.0186(17) -0.0010(14) 0.0100(14) 0.0025(13)
C6 0.0209(17) 0.0174(16) 0.0255(19) 0.0007(14) 0.0122(15) 0.0068(13)
C7 0.0156(16) 0.0172(16) 0.0223(18) 0.0011(14) 0.0091(14) 0.0000(13)
C8 0.0181(17) 0.0276(18) 0.0209(18) -0.0015(15) 0.0092(15) 0.0059(14)
C9 0.0190(17) 0.0286(18) 0.0286(19) 0.0003(16) 0.0150(15) 0.0076(14)
C10 0.0247(18) 0.0322(19) 0.0158(17) 0.0006(15) 0.0104(15) 0.0077(14)
C11 0.0196(18) 0.042(2) 0.0209(19) -0.0001(16) 0.0066(15) 0.0096(15)
C12 0.0180(17) 0.044(2) 0.0192(18) -0.0011(16) 0.0106(15) 0.0049(15)
C13 0.0203(18) 0.0325(19) 0.0157(17) -0.0077(15) 0.0076(15) 0.0039(14)
C14 0.0179(17) 0.0337(19) 0.0183(17) -0.0007(15) 0.0097(14) 0.0046(14)
C15 0.0258(19) 0.0283(19) 0.0234(19) -0.0017(15) 0.0103(16) 0.0132(15)
C16 0.0196(17) 0.0220(17) 0.0241(18) 0.0023(15) 0.0091(15) 0.0100(13)
C17 0.0154(16) 0.0154(15) 0.0163(16) 0.0003(13) 0.0074(14) -0.0014(12)
C18 0.0309(19) 0.0181(16) 0.0247(19) -0.0024(15) 0.0121(16) 0.0067(15)
C19 0.0252(18) 0.0251(18) 0.0203(18) 0.0023(15) 0.0032(15) 0.0102(14)
C20 0.0174(16) 0.0143(15) 0.0167(17) 0.0008(13) 0.0092(14) 0.0006(12)
C21 0.0194(17) 0.037(2) 0.0222(19) 0.0081(16) 0.0130(16) 0.0135(15)
C22 0.0191(17) 0.041(2) 0.027(2) -0.0048(16) 0.0157(16) -0.0018(15)
C23 0.0250(18) 0.0239(18) 0.030(2) -0.0053(15) 0.0173(16) -0.0016(14)
C24 0.0258(18) 0.0118(15) 0.0252(18) 0.0010(13) 0.0163(16) 0.0022(13)
C25 0.0194(17) 0.0236(17) 0.0247(19) -0.0021(15) 0.0140(15) 0.0006(14)
C26 0.0230(18) 0.0313(19) 0.0207(18) -0.0048(15) 0.0089(15) 0.0053(15)
C27 0.0212(17) 0.0093(14) 0.0215(18) 0.0042(13) 0.0137(15) 0.0022(12)
C28 0.0157(16) 0.0165(16) 0.0258(19) 0.0031(14) 0.0110(15) 0.0044(13)
C29 0.0230(18) 0.0120(15) 0.032(2) 0.0034(14) 0.0164(16) -0.0022(13)
C30 0.0141(15) 0.0159(15) 0.0260(18) 0.0014(14) 0.0133(14) 0.0027(13)
C31 0.0124(15) 0.0183(15) 0.0207(17) 0.0043(14) 0.0074(14) -0.0066(13)
C32 0.0279(19) 0.0153(16) 0.0270(19) -0.0058(15) 0.0149(16) -0.0066(14)
C33 0.0204(16) 0.0183(16) 0.0266(18) 0.0013(15) 0.0152(15) -0.0069(14)
C34 0.0276(19) 0.0182(16) 0.037(2) -0.0100(16) 0.0205(17) -0.0086(14)
C35 0.0216(17) 0.0177(16) 0.037(2) -0.0021(15) 0.0200(16) -0.0046(14)
N1 0.0150(13) 0.0086(12) 0.0198(14) 0.0029(10) 0.0096(12) -0.0002(9)
N2 0.0146(13) 0.0130(12) 0.0223(14) 0.0017(11) 0.0109(12) 0.0002(10)
O1 0.0195(12) 0.0134(11) 0.0231(12) 0.0011(9) 0.0112(10) -0.0023(9)
O2 0.0209(12) 0.0145(11) 0.0213(12) 0.0012(10) 0.0079(10) 0.0043(9)
O3 0.0254(12) 0.0227(12) 0.0169(12) -0.0021(10) 0.0068(10) 0.0066(9)
O4 0.0256(13) 0.0191(11) 0.0167(12) 0.0032(10) 0.0064(10) 0.0033(9)
O5 0.0298(13) 0.0150(11) 0.0653(18) -0.0059(12) 0.0377(13) -0.0019(10)
O6 0.0220(12) 0.0135(11) 0.0343(14) 0.0008(10) 0.0189(11) 0.0050(9)
Zn1 0.0129(3) 0.0092(2) 0.0173(3) -0.0011(2) 0.0092(2) -0.00087(19)
Zn2 0.01307(18) 0.01017(17) 0.0193(2) -0.00006(15) 0.00948(15) -0.00186(14)

loop_
_atom_type_symbol
_atom_type_description
_atom_type_scat_dispersion_real
_atom_type_scat_dispersion_imag
_atom_type_scat_source
C C 0.0033 0.0016 'International Tables Vol C Tables 4.2.6.8 and 6.1.1.4'
H H 0.0000 0.0000 'International Tables Vol C Tables 4.2.6.8 and 6.1.1.4'
N N 0.0061 0.0033 'International Tables Vol C Tables 4.2.6.8 and 6.1.1.4'
O O 0.0106 0.0060 'International Tables Vol C Tables 4.2.6.8 and 6.1.1.4'
Zn Zn 0.2839 1.4301 'International Tables Vol C Tables 4.2.6.8 and 6.1.1.4'

loop_
_geom_angle_atom_site_label_1
_geom_angle_atom_site_label_2
_geom_angle_atom_site_label_3
_geom_angle
_geom_angle_site_symmetry_1
_geom_angle_site_symmetry_3
O2 C1 O1 125.6(3) . .
O2 C1 C2 118.2(3) . .
O1 C1 C2 116.2(3) . .
C3 C2 C7 119.4(3) . .
C3 C2 C1 120.2(3) . .
C7 C2 C1 120.3(3) . .
C4 C3 C2 120.3(3) . .
C4 C3 H3 119.8 . .
C2 C3 H3 119.8 . .
C3 C4 C5 120.3(3) . .
C3 C4 H4 119.9 . .
C5 C4 H4 119.9 . .
C6 C5 C4 118.8(3) . .
C6 C5 C8 121.2(3) . .
C4 C5 C8 120.0(3) . .
C5 C6 C7 121.5(3) . .
C5 C6 H6 119.3 . .
C7 C6 H6 119.3 . .
C6 C7 C2 119.7(3) . .
C6 C7 H7 120.2 . .
C2 C7 H7 120.2 . .
C9 C8 C13 119.6(3) . .
C9 C8 C5 120.7(3) . .
C13 C8 C5 119.6(3) . .
C8 C9 C10 121.4(3) . .
C8 C9 H9 119.3 . .
C10 C9 H9 119.3 . .
C11 C10 C9 117.5(3) . .
C11 C10 C14 121.5(3) . .
C9 C10 C14 120.9(3) . .
C12 C11 C10 122.1(3) . .
C12 C11 H11 119.0 . .
C10 C11 H11 119.0 . .
C11 C12 C13 118.4(3) . .
C11 C12 C21 121.3(3) . .
C13 C12 C21 120.2(3) . .
C8 C13 C12 120.8(3) . .
C8 C13 H13 119.6 . .
C12 C13 H13 119.6 . .
C15 C14 C19 118.3(3) . .
C15 C14 C10 120.9(3) . .
C19 C14 C10 120.6(3) . .
C16 C15 C14 120.8(3) . .
C16 C15 H15 119.6 . .
C14 C15 H15 119.6 . .
C15 C16 C17 120.5(3) . .
C15 C16 H16 119.7 . .
C17 C16 H16 119.7 . .
C18 C17 C16 119.4(3) . .
C18 C17 C20 120.4(3) . .
C16 C17 C20 120.2(3) . .
C19 C18 C17 120.7(3) . .
C19 C18 H18 119.7 . .
C17 C18 H18 119.7 . .
C18 C19 C14 120.3(3) . .
C18 C19 H19 119.9 . .
C14 C19 H19 119.9 . .
O4 C20 O3 122.4(3) . .
O4 C20 C17 120.4(3) . .
O3 C20 C17 117.3(3) . .
C26 C21 C22 118.9(3) . .
C26 C21 C12 120.1(3) . .
C22 C21 C12 120.9(3) . .
C23 C22 C21 120.4(3) . .
C23 C22 H22 119.8 . .
C21 C22 H22 119.8 . .
C22 C23 C24 120.6(3) . .
C22 C23 H23 119.7 . .
C24 C23 H23 119.7 . .
C25 C24 C23 119.7(3) . .
C25 C24 C27 120.2(3) . .
C23 C24 C27 120.0(3) . .
C24 C25 C26 119.6(3) . .
C24 C25 H25 120.2 . .
C26 C25 H25 120.2 . .
C21 C26 C25 120.7(3) . .
C21 C26 H26 119.6 . .
C25 C26 H26 119.6 . .
O6 C27 O5 126.9(3) . .
O6 C27 C24 118.8(3) . .
O5 C27 C24 114.3(2) . .
C29 C28 N1 109.4(3) . .
C29 C28 H28 125.3 . .
N1 C28 H28 125.3 . .
C28 C29 N2 106.5(3) . .
C28 C29 H29 126.7 . .
N2 C29 H29 126.7 . .
N1 C30 N2 110.4(2) . .
N1 C30 H30 124.8 . .
N2 C30 H30 124.8 . .
C32 C31 C35 122.1(3) . .
C32 C31 N2 120.0(3) . .
C35 C31 N2 117.9(3) . .
C31 C32 C33 120.2(3) . .
C31 C32 H32 119.9 . .
C33 C32 H32 119.9 . .
C34 C33 C32 122.5(3) 7_566 .
C34 C33 C33 118.9(3) 7_566 7_566
C32 C33 C33 118.6(3) . 7_566
C35 C34 C33 120.8(3) . 7_566
C35 C34 H34 119.6 . .
C33 C34 H34 119.6 7_566 .
C34 C35 C31 119.3(3) . .
C34 C35 H35 120.4 . .
C31 C35 H35 120.4 . .
C30 N1 C28 106.4(2) . .
C30 N1 Zn2 126.9(2) . .
C28 N1 Zn2 124.24(19) . .
C30 N2 C29 107.3(2) . .
C30 N2 C31 125.8(2) . .
C29 N2 C31 126.9(2) . .
C1 O1 Zn2 121.07(19) . .
C1 O2 Zn1 139.1(2) . .
C20 O3 Zn2 110.75(19) . 8_455
C20 O4 Zn1 160.7(2) . 4_455
C27 O5 Zn2 135.36(19) . 3_455
C27 O6 Zn1 135.16(19) . 3_455
O2 Zn1 O2 180.00(11) . 5_556
O2 Zn1 O4 86.26(8) . 4_445
O2 Zn1 O4 93.74(8) 5_556 4_445
O2 Zn1 O4 93.74(8) . 8_556
O2 Zn1 O4 86.26(8) 5_556 8_556
O4 Zn1 O4 180.00(11) 4_445 8_556
O2 Zn1 O6 88.88(8) . 3_545
O2 Zn1 O6 91.12(8) 5_556 3_545
O4 Zn1 O6 82.33(8) 4_445 3_545
O4 Zn1 O6 97.67(8) 8_556 3_545
O2 Zn1 O6 91.12(8) . 7_456
O2 Zn1 O6 88.88(8) 5_556 7_456
O4 Zn1 O6 97.67(8) 4_445 7_456
O4 Zn1 O6 82.33(8) 8_556 7_456
O6 Zn1 O6 180.000(1) 3_545 7_456
O5 Zn2 O1 121.07(10) 3_545 .
O5 Zn2 O3 110.08(10) 3_545 8_556
O1 Zn2 O3 117.67(9) . 8_556
O5 Zn2 N1 100.55(9) 3_545 .
O1 Zn2 N1 102.94(9) . .
O3 Zn2 N1 100.03(9) 8_556 .

loop_
_geom_bond_atom_site_label_1
_geom_bond_atom_site_label_2
_geom_bond_distance
_geom_bond_site_symmetry_2
C1 O2 1.248(3) .
C1 O1 1.278(3) .
C1 C2 1.493(4) .
C2 C3 1.394(4) .
C2 C7 1.398(4) .
C3 C4 1.376(4) .
C3 H3 0.9300 .
C4 C5 1.408(4) .
C4 H4 0.9300 .
C5 C6 1.377(4) .
C5 C8 1.492(4) .
C6 C7 1.378(4) .
C6 H6 0.9300 .
C7 H7 0.9300 .
C8 C9 1.371(5) .
C8 C13 1.390(4) .
C9 C10 1.406(4) .
C9 H9 0.9300 .
C10 C11 1.398(4) .
C10 C14 1.462(4) .
C11 C12 1.384(5) .
C11 H11 0.9300 .
C12 C13 1.396(4) .
C12 C21 1.489(4) .
C13 H13 0.9300 .
C14 C15 1.392(4) .
C14 C19 1.404(4) .
C15 C16 1.373(4) .
C15 H15 0.9300 .
C16 C17 1.385(4) .
C16 H16 0.9300 .
C17 C18 1.379(4) .
C17 C20 1.492(4) .
C18 C19 1.378(5) .
C18 H18 0.9300 .
C19 H19 0.9300 .
C20 O4 1.252(3) .
C20 O3 1.265(3) .
C21 C26 1.381(4) .
C21 C22 1.390(5) .
C22 C23 1.373(4) .
C22 H22 0.9300 .
C23 C24 1.389(4) .
C23 H23 0.9300 .
C24 C25 1.373(4) .
C24 C27 1.494(4) .
C25 C26 1.402(4) .
C25 H25 0.9300 .
C26 H26 0.9300 .
C27 O6 1.234(3) .
C27 O5 1.275(3) .
C28 C29 1.344(4) .
C28 N1 1.379(4) .
C28 H28 0.9300 .
C29 N2 1.372(4) .
C29 H29 0.9300 .
C30 N1 1.315(3) .
C30 N2 1.355(4) .
C30 H30 0.9300 .
C31 C32 1.357(4) .
C31 C35 1.385(4) .
C31 N2 1.441(3) .
C32 C33 1.415(4) .
C32 H32 0.9300 .
C33 C34 1.409(4) 7_566
C33 C33 1.424(6) 7_566
C34 C35 1.382(4) .
C34 C33 1.409(4) 7_566
C34 H34 0.9300 .
C35 H35 0.9300 .
N1 Zn2 2.005(2) .
O1 Zn2 1.930(2) .
O2 Zn1 2.067(2) .
O3 Zn2 1.962(2) 8_455
O4 Zn1 2.100(2) 4_455
O5 Zn2 1.908(2) 3_455
O6 Zn1 2.1019(19) 3_455
Zn1 O2 2.067(2) 5_556
Zn1 O4 2.100(2) 4_445
Zn1 O4 2.100(2) 8_556
Zn1 O6 2.1019(19) 3_545
Zn1 O6 2.1019(19) 7_456
Zn2 O5 1.908(2) 3_545
Zn2 O3 1.962(2) 8_556

loop_
_geom_torsion_atom_site_label_1
_geom_torsion_atom_site_label_2
_geom_torsion_atom_site_label_3
_geom_torsion_atom_site_label_4
_geom_torsion
_geom_torsion_site_symmetry_1
_geom_torsion_site_symmetry_4
O2 C1 C2 C3 -13.5(4) . .
O1 C1 C2 C3 164.5(3) . .
O2 C1 C2 C7 163.6(3) . .
O1 C1 C2 C7 -18.4(4) . .
C7 C2 C3 C4 0.6(5) . .
C1 C2 C3 C4 177.7(3) . .
C2 C3 C4 C5 -2.8(5) . .
C3 C4 C5 C6 2.2(5) . .
C3 C4 C5 C8 -177.2(3) . .
C4 C5 C6 C7 0.7(5) . .
C8 C5 C6 C7 -179.9(3) . .
C5 C6 C7 C2 -3.0(5) . .
C3 C2 C7 C6 2.3(4) . .
C1 C2 C7 C6 -174.9(3) . .
C6 C5 C8 C9 126.6(3) . .
C4 C5 C8 C9 -54.1(4) . .
C6 C5 C8 C13 -51.8(4) . .
C4 C5 C8 C13 127.6(3) . .
C13 C8 C9 C10 2.9(5) . .
C5 C8 C9 C10 -175.4(3) . .
C8 C9 C10 C11 -3.2(5) . .
C8 C9 C10 C14 176.1(3) . .
C9 C10 C11 C12 -0.2(5) . .
C14 C10 C11 C12 -179.6(3) . .
C10 C11 C12 C13 3.8(5) . .
C10 C11 C12 C21 -175.9(3) . .
C9 C8 C13 C12 0.8(5) . .
C5 C8 C13 C12 179.2(3) . .
C11 C12 C13 C8 -4.0(5) . .
C21 C12 C13 C8 175.7(3) . .
C11 C10 C14 C15 43.9(5) . .
C9 C10 C14 C15 -135.4(3) . .
C11 C10 C14 C19 -140.1(3) . .
C9 C10 C14 C19 40.6(5) . .
C19 C14 C15 C16 -0.8(5) . .
C10 C14 C15 C16 175.4(3) . .
C14 C15 C16 C17 0.0(5) . .
C15 C16 C17 C18 0.7(5) . .
C15 C16 C17 C20 -176.8(3) . .
C16 C17 C18 C19 -0.7(5) . .
C20 C17 C18 C19 176.7(3) . .
C17 C18 C19 C14 0.0(5) . .
C15 C14 C19 C18 0.7(5) . .
C10 C14 C19 C18 -175.4(3) . .
C18 C17 C20 O4 178.5(3) . .
C16 C17 C20 O4 -4.1(4) . .
C18 C17 C20 O3 -1.2(4) . .
C16 C17 C20 O3 176.2(3) . .
C11 C12 C21 C26 44.2(5) . .
C13 C12 C21 C26 -135.5(4) . .
C11 C12 C21 C22 -137.0(4) . .
C13 C12 C21 C22 43.4(5) . .
C26 C21 C22 C23 -1.0(5) . .
C12 C21 C22 C23 -179.8(3) . .
C21 C22 C23 C24 3.0(5) . .
C22 C23 C24 C25 -3.7(5) . .
C22 C23 C24 C27 179.6(3) . .
C23 C24 C25 C26 2.3(5) . .
C27 C24 C25 C26 179.0(3) . .
C22 C21 C26 C25 -0.3(5) . .
C12 C21 C26 C25 178.5(3) . .
C24 C25 C26 C21 -0.4(5) . .
C25 C24 C27 O6 38.3(4) . .
C23 C24 C27 O6 -145.1(3) . .
C25 C24 C27 O5 -142.6(3) . .
C23 C24 C27 O5 34.1(4) . .
N1 C28 C29 N2 1.3(4) . .
C35 C31 C32 C33 -0.3(5) . .
N2 C31 C32 C33 179.6(3) . .
C31 C32 C33 C34 179.9(3) . 7_566
C31 C32 C33 C33 -0.1(6) . 7_566
C33 C34 C35 C31 -0.9(5) 7_566 .
C32 C31 C35 C34 0.8(5) . .
N2 C31 C35 C34 -179.1(3) . .
N2 C30 N1 C28 0.5(3) . .
N2 C30 N1 Zn2 -162.1(2) . .
C29 C28 N1 C30 -1.1(4) . .
C29 C28 N1 Zn2 162.1(2) . .
N1 C30 N2 C29 0.3(3) . .
N1 C30 N2 C31 179.7(3) . .
C28 C29 N2 C30 -1.0(3) . .
C28 C29 N2 C31 179.6(3) . .
C32 C31 N2 C30 35.9(5) . .
C35 C31 N2 C30 -144.2(3) . .
C32 C31 N2 C29 -144.8(3) . .
C35 C31 N2 C29 35.1(4) . .
O2 C1 O1 Zn2 -5.0(4) . .
C2 C1 O1 Zn2 177.11(18) . .
O1 C1 O2 Zn1 58.9(4) . .
C2 C1 O2 Zn1 -123.2(3) . .
O4 C20 O3 Zn2 9.7(4) . 8_455
C17 C20 O3 Zn2 -170.62(19) . 8_455
O3 C20 O4 Zn1 -67.6(7) . 4_455
C17 C20 O4 Zn1 112.7(6) . 4_455
O6 C27 O5 Zn2 -25.8(6) . 3_455
C24 C27 O5 Zn2 155.1(2) . 3_455
O5 C27 O6 Zn1 21.3(5) . 3_455
C24 C27 O6 Zn1 -159.7(2) . 3_455
C1 O2 Zn1 O2 39.7(4) . 5_556
C1 O2 Zn1 O4 164.7(3) . 4_445
C1 O2 Zn1 O4 -15.3(3) . 8_556
C1 O2 Zn1 O6 -113.0(3) . 3_545
C1 O2 Zn1 O6 67.0(3) . 7_456
C1 O1 Zn2 O5 45.2(2) . 3_545
C1 O1 Zn2 O3 -95.0(2) . 8_556
C1 O1 Zn2 N1 156.2(2) . .
C30 N1 Zn2 O5 -44.0(3) . 3_545
C28 N1 Zn2 O5 156.3(2) . 3_545
C30 N1 Zn2 O1 -169.6(2) . .
C28 N1 Zn2 O1 30.7(3) . .
C30 N1 Zn2 O3 68.8(3) . 8_556
C28 N1 Zn2 O3 -90.9(2) . 8_556

loop_
_platon_squeeze_void_nr
_platon_squeeze_void_average_x
_platon_squeeze_void_average_y
_platon_squeeze_void_average_z
_platon_squeeze_void_volume
_platon_squeeze_void_count_electrons
1 -0.015 0.261 0.130 4641.2 1503.4
